data_4109051
loop_
_publ_author_name
'Fabrice Pointillart'
'Cyrille Train'
'Fran\,coise Villain'
'Patrick Gredin'
'Lise-Marie Chamoreau'
'Michel Gruselle'
'Gabriel Aullon'
'Santiago Alvarez'
'Michel Verdaguer'

_publ_contact_author
;
Cyrille Train
;
_publ_contact_author_email train@ccr.jussieu.fr
_publ_contact_author_fax '00 33 1 44 27 38 41'
_publ_contact_author_phone '00 33 1 44 27 30 59'
_publ_section_title
;
 Six-fold Oxygen-Coordinated Triplet (S= 1) Palladium(II) Moieties
 Templated by Tris(bipyridine)ruthenium(II) Ions
;
_journal_name_full 'Journal of the American Chemical Society'
_journal_page_first 1327
_journal_page_last 1334
_journal_paper_doi 10.1021/ja066817v
_journal_volume 129
_journal_year 2007
_chemical_absolute_configuration ad
_chemical_formula_moiety '2(C30 H24 N6 Ru), Cl4 Pd,2(C2 O4) Pd, 11(H2 O)'
_chemical_formula_sum 'C64 H70 Cl4 N12 O19 Pd2 Ru2'
_chemical_formula_weight 1868.08
_space_group_IT_number 4
_symmetry_cell_setting monoclinic
_symmetry_space_group_name_Hall 'P 2yb'
_symmetry_space_group_name_H-M 'P 1 21 1'
_atom_sites_solution_hydrogens geom
_atom_sites_solution_primary direct
_audit_creation_date 06-03-09
_audit_creation_method CRYSTALS_ver_12.82
_cell_angle_alpha 90
_cell_angle_beta 113.313(12)
_cell_angle_gamma 90
_cell_formula_units_Z 2
_cell_length_a 12.4366(17)
_cell_length_b 25.409(3)
_cell_length_c 12.862(3)
_cell_measurement_reflns_used 258
_cell_measurement_temperature 180
_cell_measurement_theta_max 19.9
_cell_measurement_theta_min 4.5
_cell_volume 3732.6(12)
_computing_cell_refinement 'DENZO/SCALEPACK (Otwinowski & Minor, 1997)'
_computing_data_collection 'COLLECT. Nonius (1997-2001).'
_computing_data_reduction 'DENZO/SCALEPACK (Otwinowski & Minor, 1997)'
_computing_molecular_graphics 'CAMERON (Watkin et al., 1996)'
_computing_publication_material 'CRYSTALS (Betteridge et al., 2003)'
_computing_structure_refinement 'CRYSTALS (Betteridge et al., 2003)'
_computing_structure_solution 'SIR92 (Altomare et al., 1994)'
_diffrn_ambient_temperature 180
_diffrn_measured_fraction_theta_full 0.985
_diffrn_measured_fraction_theta_max 0.981
_diffrn_measurement_device_type 'Nonius Kappa CCD'
_diffrn_measurement_method \w
_diffrn_radiation_monochromator graphite
_diffrn_radiation_type 'Mo K\a'
_diffrn_radiation_wavelength 0.71073
_diffrn_reflns_av_R_equivalents 0.08
_diffrn_reflns_limit_h_max 15
_diffrn_reflns_limit_h_min -15
_diffrn_reflns_limit_k_max 32
_diffrn_reflns_limit_k_min -32
_diffrn_reflns_limit_l_max 16
_diffrn_reflns_limit_l_min -15
_diffrn_reflns_number 25501
_diffrn_reflns_theta_full 25.109
_diffrn_reflns_theta_max 26.998
_diffrn_reflns_theta_min 2.088
_diffrn_standards_number 0
_exptl_absorpt_coefficient_mu 1.089
_exptl_absorpt_correction_T_max 0.79
_exptl_absorpt_correction_T_min 0.69
_exptl_absorpt_correction_type refdelf
_exptl_absorpt_process_details 'DIFABS (Walker & Stuart, 1983)'
_exptl_crystal_colour red
_exptl_crystal_density_diffrn 1.663
_exptl_crystal_description parallelepipped
_exptl_crystal_F_000 1854
_exptl_crystal_size_max 0.40
_exptl_crystal_size_mid 0.38
_exptl_crystal_size_min 0.22
_refine_diff_density_max 2.74
_refine_diff_density_min -2.83
_refine_ls_abs_structure_details 'Flack, 0 Friedel-pairs'
_refine_ls_abs_structure_Flack 0.00(4)
_refine_ls_extinction_method none
_refine_ls_goodness_of_fit_ref 1.0770
_refine_ls_hydrogen_treatment refU
_refine_ls_matrix_type full
_refine_ls_number_parameters 815
_refine_ls_number_reflns 11153
_refine_ls_number_restraints 2
_refine_ls_R_factor_all 0.0781
_refine_ls_R_factor_gt 0.0578
_refine_ls_shift/su_max 0.006819
_refine_ls_structure_factor_coef F
_refine_ls_weighting_details
;
 Method, part 1, Chebychev polynomial, (Watkin, 1994, Prince, 1982) 
 [weight] = 1.0/[A~0~*T~0~(x)+A~1~*T~1~(x) ... +A~n-1~]*T~n-1~(x)] 
 where A~i~ are the Chebychev coefficients listed below and x= Fcalc/Fmax 
 Method = Robust Weighting (Prince, 1982) 
 W = [weight] * [1-(deltaF/6*sigmaF)^2^]^2^ 
 A~i~ are: 
 1.02 0.496 0.682 
;
_refine_ls_weighting_scheme calc
_refine_ls_wR_factor_all 0.0801
_refine_ls_wR_factor_gt 0.0645
_refine_ls_wR_factor_ref 0.0645
_reflns_limit_h_max 14
_reflns_limit_h_min -15
_reflns_limit_k_max 32
_reflns_limit_k_min -32
_reflns_limit_l_max 16
_reflns_limit_l_min 0
_reflns_number_gt 11153
_reflns_number_total 15034
_reflns_threshold_expression I>3.00u(I)
_oxford_diffrn_Wilson_B_factor 0.00
_oxford_diffrn_Wilson_scale 0.00
_oxford_refine_ls_scale 0.1614(2)
_oxford_structure_analysis_title '11270929 Compound X'
_cod_data_source_file ja066817vsi20060921_103043.cif
_cod_data_source_block CRYSTALS_cif
_cod_original_cell_volume 3732.5(11)
_cod_original_sg_symbol_H-M 'P 1 21 1 '
_cod_database_code 4109051

loop_
_symmetry_equiv_pos_as_xyz
x,y,z
-x,y+1/2,-z

loop_
_atom_site_label
_atom_site_type_symbol
_atom_site_fract_x
_atom_site_fract_y
_atom_site_fract_z
_atom_site_U_iso_or_equiv
_atom_site_occupancy
_atom_site_adp_type
_atom_site_refinement_flags_posn
Ru1 Ru 0.27669(5) 0.82292(5) 0.81098(5) 0.0335 1.0000 Uani .
N11 N 0.2756(6) 0.8917(3) 0.7298(6) 0.0370 1.0000 Uani .
N12 N 0.2955(5) 0.8756(3) 0.9373(6) 0.0336 1.0000 Uani .
N21 N 0.4561(6) 0.8115(3) 0.8763(6) 0.0395 1.0000 Uani .
N22 N 0.2940(6) 0.7568(3) 0.9095(6) 0.0408 1.0000 Uani .
N31 N 0.2406(8) 0.7755(3) 0.6707(7) 0.0489 1.0000 Uani .
N32 N 0.0957(6) 0.8247(3) 0.7403(6) 0.0442 1.0000 Uani .
C10 C 0.2669(8) 0.8992(4) 0.6239(7) 0.0452 1.0000 Uani .
C11 C 0.2650(9) 0.9460(4) 0.5739(8) 0.0536 1.0000 Uani .
C12 C 0.2739(8) 0.9921(4) 0.6387(9) 0.0549 1.0000 Uani .
C13 C 0.2841(8) 0.9868(4) 0.7462(8) 0.0469 1.0000 Uani .
C14 C 0.2836(6) 0.9369(3) 0.7919(7) 0.0357 1.0000 Uani .
C15 C 0.2943(7) 0.9279(4) 0.9081(8) 0.0439 1.0000 Uani .
C16 C 0.2979(9) 0.9670(4) 0.9850(9) 0.0541 1.0000 Uani .
C17 C 0.3047(10) 0.9531(5) 1.0903(10) 0.0670 1.0000 Uani .
C18 C 0.3055(10) 0.9025(5) 1.1178(9) 0.0589 1.0000 Uani .
C19 C 0.2993(8) 0.8643(4) 1.0412(8) 0.0530 1.0000 Uani .
C20 C 0.5336(8) 0.8411(4) 0.8535(9) 0.0467 1.0000 Uani .
C21 C 0.6516(8) 0.8303(4) 0.9012(10) 0.0594 1.0000 Uani .
C22 C 0.6916(8) 0.7874(4) 0.9716(10) 0.0583 1.0000 Uani .
C23 C 0.6128(8) 0.7576(4) 0.9928(9) 0.0523 1.0000 Uani .
C24 C 0.4956(8) 0.7696(4) 0.9443(8) 0.0481 1.0000 Uani .
C25 C 0.4053(8) 0.7387(4) 0.9645(8) 0.0433 1.0000 Uani .
C26 C 0.4303(9) 0.6948(4) 1.0347(9) 0.0570 1.0000 Uani .
C27 C 0.3383(11) 0.6706(4) 1.0526(10) 0.0656 1.0000 Uani .
C28 C 0.2284(10) 0.6888(4) 0.9969(10) 0.0588 1.0000 Uani .
C29 C 0.2072(8) 0.7320(4) 0.9231(9) 0.0484 1.0000 Uani .
C30 C 0.3200(12) 0.7529(5) 0.6384(11) 0.0683 1.0000 Uani .
C31 C 0.2812(15) 0.7226(5) 0.5377(12) 0.0791 1.0000 Uani .
C32 C 0.1643(17) 0.7175(5) 0.4750(10) 0.0882 1.0000 Uani .
C33 C 0.0873(13) 0.7404(4) 0.5093(9) 0.0707 1.0000 Uani .
C34 C 0.1220(9) 0.7707(4) 0.6047(8) 0.0501 1.0000 Uani .
C35 C 0.0440(8) 0.7990(4) 0.6432(8) 0.0484 1.0000 Uani .
C36 C -0.0800(10) 0.8002(5) 0.5884(10) 0.0720 1.0000 Uani .
C37 C -0.1463(9) 0.8268(6) 0.6292(12) 0.0746 1.0000 Uani .
C38 C -0.0940(8) 0.8520(5) 0.7262(12) 0.0679 1.0000 Uani .
C39 C 0.0282(8) 0.8515(4) 0.7840(10) 0.0562 1.0000 Uani .
Ru2 Ru 0.81689(5) 0.99514(4) 0.30218(5) 0.0307 1.0000 Uani .
N41 N 0.7220(5) 0.9956(3) 0.1305(5) 0.0336 1.0000 Uani .
N42 N 0.6812(6) 1.0451(2) 0.2869(6) 0.0330 1.0000 Uani .
N51 N 0.9156(6) 1.0611(3) 0.3065(6) 0.0402 1.0000 Uani .
N52 N 0.9037(5) 1.0060(2) 0.4739(5) 0.0347 1.0000 Uani .
N61 N 0.9386(6) 0.9402(3) 0.2989(6) 0.0415 1.0000 Uani .
N62 N 0.7347(6) 0.9259(3) 0.3081(6) 0.0363 1.0000 Uani .
C40 C 0.7489(7) 0.9672(3) 0.0552(7) 0.0376 1.0000 Uani .
C41 C 0.6813(7) 0.9709(3) -0.0604(7) 0.0392 1.0000 Uani .
C42 C 0.5889(9) 1.0040(4) -0.0995(7) 0.0485 1.0000 Uani .
C43 C 0.5630(7) 1.0338(3) -0.0228(7) 0.0416 1.0000 Uani .
C44 C 0.6315(7) 1.0297(3) 0.0926(7) 0.0357 1.0000 Uani .
C45 C 0.6073(7) 1.0567(3) 0.1804(8) 0.0393 1.0000 Uani .
C46 C 0.5161(9) 1.0910(4) 0.1584(8) 0.0501 1.0000 Uani .
C47 C 0.4969(9) 1.1156(5) 0.2482(9) 0.0603 1.0000 Uani .
C48 C 0.5704(10) 1.1029(4) 0.3550(8) 0.0541 1.0000 Uani .
C49 C 0.6613(9) 1.0682(3) 0.3727(7) 0.0443 1.0000 Uani .
C50 C 0.9250(9) 1.0841(4) 0.2182(9) 0.0523 1.0000 Uani .
C51 C 0.9958(10) 1.1281(4) 0.2292(10) 0.0594 1.0000 Uani .
C52 C 1.0524(10) 1.1496(4) 0.3356(11) 0.0630 1.0000 Uani .
C53 C 1.0438(9) 1.1264(4) 0.4255(10) 0.0540 1.0000 Uani .
C54 C 0.9744(7) 1.0812(3) 0.4099(7) 0.0380 1.0000 Uani .
C55 C 0.9637(7) 1.0514(3) 0.5026(8) 0.0427 1.0000 Uani .
C56 C 1.0166(8) 1.0660(4) 0.6193(8) 0.0481 1.0000 Uani .
C57 C 1.0097(8) 1.0347(4) 0.7002(8) 0.0536 1.0000 Uani .
C58 C 0.9486(9) 0.9890(4) 0.6687(8) 0.0554 1.0000 Uani .
C59 C 0.8977(9) 0.9751(4) 0.5567(8) 0.0477 1.0000 Uani .
C60 C 1.0413(8) 0.9511(4) 0.2974(8) 0.0516 1.0000 Uani .
C61 C 1.1164(9) 0.9120(6) 0.2931(9) 0.0669 1.0000 Uani .
C62 C 1.0827(11) 0.8612(6) 0.2874(12) 0.0832 1.0000 Uani .
C63 C 0.9775(10) 0.8490(4) 0.2886(10) 0.0667 1.0000 Uani .
C64 C 0.9038(8) 0.8895(3) 0.2930(7) 0.0443 1.0000 Uani .
C65 C 0.7898(7) 0.8813(3) 0.2969(7) 0.0410 1.0000 Uani .
C66 C 0.7360(10) 0.8329(4) 0.2897(10) 0.0632 1.0000 Uani .
C67 C 0.6286(11) 0.8296(4) 0.2936(11) 0.0705 1.0000 Uani .
C68 C 0.5751(9) 0.8751(5) 0.3094(10) 0.0649 1.0000 Uani .
C69 C 0.6288(8) 0.9210(4) 0.3144(8) 0.0468 1.0000 Uani .
Pd1 Pd 0.65078(8) 1.00847(6) 0.64534(7) 0.0777 1.0000 Uani .
Pd2 Pd 0.72086(5) 0.65833(5) 0.26340(6) 0.0386 1.0000 Uani .
Cl1 Cl 0.7163(2) 0.61024(9) 0.11074(19) 0.0460 1.0000 Uani .
Cl2 Cl 0.5719(2) 0.60925(10) 0.2778(2) 0.0505 1.0000 Uani .
Cl3 Cl 0.7256(2) 0.70713(10) 0.4144(2) 0.0553 1.0000 Uani .
Cl4 Cl 0.8709(2) 0.70739(10) 0.2498(2) 0.0538 1.0000 Uani .
C1 C 0.4915(17) 0.9477(8) 0.4951(16) 0.108(5) 1.0000 Uiso D
C2 C 0.5630(15) 0.9063(7) 0.5861(15) 0.098(5) 1.0000 Uiso D
C3 C 0.8046(10) 1.0744(5) 0.8061(10) 0.064(3) 1.0000 Uiso .
C4 C 0.7271(13) 1.1082(6) 0.7079(13) 0.083(4) 1.0000 Uiso .
O11 O 0.5057(10) 0.9885(5) 0.4931(10) 0.106(3) 1.0000 Uiso .
O12 O 0.4075(15) 0.9247(6) 0.4063(15) 0.147(5) 1.0000 Uiso .
O21 O 0.6480(8) 0.9270(4) 0.6693(8) 0.079(2) 1.0000 Uiso .
O22 O 0.5400(14) 0.8632(7) 0.5797(14) 0.140(5) 1.0000 Uiso .
O31 O 0.7864(7) 1.0254(3) 0.7892(7) 0.0662(19) 1.0000 Uiso .
O32 O 0.8818(10) 1.0913(4) 0.8932(10) 0.095(3) 1.0000 Uiso .
O41 O 0.6577(9) 1.0864(4) 0.6235(9) 0.088(3) 1.0000 Uiso .
O42 O 0.7421(10) 1.1565(5) 0.7185(9) 0.108(3) 1.0000 Uiso .
O101 O 0.4673(15) 0.7148(7) 0.4036(15) 0.148(5) 1.0000 Uiso .
O102 O 0.3553(13) 0.8148(6) 0.3605(13) 0.135(5) 1.0000 Uiso .
O103 O 0.259(2) 1.0370(10) 0.330(2) 0.210(9) 1.0000 Uiso .
O104 O 0.3586(16) 1.1157(7) 0.4509(16) 0.161(6) 1.0000 Uiso .
O105 O 0.6033(16) 0.7510(7) 0.6590(16) 0.160(6) 1.0000 Uiso .
O106 O 0.0905(18) 1.1509(8) 0.9873(17) 0.182(7) 1.0000 Uiso .
O107 O -0.1189(16) 0.7299(7) 0.8564(15) 0.158(6) 1.0000 Uiso .
O108 O 0.0078(17) 0.8018(7) 1.0018(16) 0.163(6) 1.0000 Uiso .
O109 O -0.0856(15) 0.8916(7) 0.9872(14) 0.146(5) 1.0000 Uiso .
O110 O 0.207(2) 0.7679(11) 0.197(2) 0.225(10) 1.0000 Uiso .
O111 O 0.010(2) 0.9868(9) 0.982(2) 0.221(9) 1.0000 Uiso .
H101 H 0.2614 0.8670 0.5773 0.065(5) 1.0000 Uiso .
H111 H 0.2574 0.9481 0.4937 0.065(5) 1.0000 Uiso .
H121 H 0.2728 1.0277 0.6053 0.065(5) 1.0000 Uiso .
H131 H 0.2921 1.0188 0.7939 0.065(5) 1.0000 Uiso .
H161 H 0.2955 1.0050 0.9636 0.065(5) 1.0000 Uiso .
H171 H 0.3091 0.9810 1.1467 0.065(5) 1.0000 Uiso .
H181 H 0.3105 0.8925 1.1948 0.065(5) 1.0000 Uiso .
H191 H 0.2977 0.8266 1.0628 0.065(5) 1.0000 Uiso .
H201 H 0.5049 0.8716 0.8005 0.065(5) 1.0000 Uiso .
H211 H 0.7081 0.8535 0.8850 0.065(5) 1.0000 Uiso .
H221 H 0.7768 0.7785 1.0061 0.065(5) 1.0000 Uiso .
H231 H 0.6399 0.7265 1.0443 0.065(5) 1.0000 Uiso .
H261 H 0.5121 0.6810 1.0715 0.065(5) 1.0000 Uiso .
H271 H 0.3537 0.6401 1.1058 0.065(5) 1.0000 Uiso .
H281 H 0.1616 0.6715 1.0083 0.065(5) 1.0000 Uiso .
H291 H 0.1250 0.7441 0.8801 0.065(5) 1.0000 Uiso .
H301 H 0.4057 0.7573 0.6849 0.065(5) 1.0000 Uiso .
H311 H 0.3392 0.7052 0.5129 0.065(5) 1.0000 Uiso .
H321 H 0.1360 0.6965 0.4034 0.065(5) 1.0000 Uiso .
H331 H 0.0016 0.7353 0.4638 0.065(5) 1.0000 Uiso .
H361 H -0.1188 0.7802 0.5162 0.065(5) 1.0000 Uiso .
H371 H -0.2334 0.8277 0.5878 0.065(5) 1.0000 Uiso .
H381 H -0.1426 0.8719 0.7591 0.065(5) 1.0000 Uiso .
H391 H 0.0658 0.8709 0.8572 0.065(5) 1.0000 Uiso .
H401 H 0.8183 0.9432 0.0829 0.065(5) 1.0000 Uiso .
H411 H 0.7013 0.9489 -0.1148 0.065(5) 1.0000 Uiso .
H421 H 0.5402 1.0069 -0.1825 0.065(5) 1.0000 Uiso .
H431 H 0.4948 1.0585 -0.0501 0.065(5) 1.0000 Uiso .
H461 H 0.4626 1.0987 0.0783 0.065(5) 1.0000 Uiso .
H471 H 0.4317 1.1414 0.2334 0.065(5) 1.0000 Uiso .
H481 H 0.5587 1.1186 0.4211 0.065(5) 1.0000 Uiso .
H491 H 0.7150 1.0598 0.4524 0.065(5) 1.0000 Uiso .
H501 H 0.8798 1.0694 0.1409 0.065(5) 1.0000 Uiso .
H511 H 1.0053 1.1436 0.1619 0.065(5) 1.0000 Uiso .
H521 H 1.0997 1.1825 0.3455 0.065(5) 1.0000 Uiso .
H531 H 1.0866 1.1412 0.5032 0.065(5) 1.0000 Uiso .
H561 H 1.0595 1.1002 0.6409 0.065(5) 1.0000 Uiso .
H571 H 1.0487 1.0447 0.7818 0.065(5) 1.0000 Uiso .
H581 H 0.9407 0.9654 0.7275 0.065(5) 1.0000 Uiso .
H591 H 0.8546 0.9409 0.5356 0.065(5) 1.0000 Uiso .
H601 H 1.0656 0.9887 0.2993 0.065(5) 1.0000 Uiso .
H611 H 1.1951 0.9212 0.2943 0.065(5) 1.0000 Uiso .
H621 H 1.1356 0.8327 0.2822 0.065(5) 1.0000 Uiso .
H631 H 0.9528 0.8114 0.2862 0.065(5) 1.0000 Uiso .
H661 H 0.7766 0.8001 0.2816 0.065(5) 1.0000 Uiso .
H671 H 0.5885 0.7947 0.2853 0.065(5) 1.0000 Uiso .
H681 H 0.4981 0.8735 0.3168 0.065(5) 1.0000 Uiso .
H691 H 0.5887 0.9538 0.3233 0.065(5) 1.0000 Uiso .

loop_
_atom_site_aniso_label
_atom_site_aniso_U_11
_atom_site_aniso_U_22
_atom_site_aniso_U_33
_atom_site_aniso_U_23
_atom_site_aniso_U_13
_atom_site_aniso_U_12
Ru1 0.0327(3) 0.0337(3) 0.0341(3) -0.0016(3) 0.0133(2) 0.0039(3)
N11 0.033(3) 0.037(4) 0.043(4) -0.002(3) 0.017(3) 0.006(3)
N12 0.021(3) 0.044(4) 0.035(4) -0.002(3) 0.011(2) 0.002(3)
N21 0.039(3) 0.041(4) 0.040(4) -0.007(3) 0.017(3) 0.008(3)
N22 0.037(4) 0.046(4) 0.038(4) 0.001(3) 0.013(3) 0.006(3)
N31 0.070(5) 0.030(4) 0.045(4) 0.003(3) 0.021(4) 0.002(3)
N32 0.044(3) 0.039(4) 0.040(4) 0.012(3) 0.006(3) 0.000(3)
C10 0.053(5) 0.058(5) 0.033(5) -0.009(4) 0.026(4) 0.000(4)
C11 0.057(6) 0.062(6) 0.034(5) 0.010(4) 0.009(4) 0.003(4)
C12 0.061(5) 0.040(5) 0.057(6) 0.012(4) 0.016(4) 0.002(5)
C13 0.046(5) 0.035(5) 0.055(6) -0.002(4) 0.015(4) 0.002(4)
C14 0.017(3) 0.046(5) 0.041(5) 0.003(3) 0.008(3) 0.006(3)
C15 0.036(4) 0.048(5) 0.047(5) -0.007(4) 0.016(4) 0.005(4)
C16 0.063(6) 0.045(5) 0.053(6) -0.014(4) 0.023(5) 0.014(4)
C17 0.067(7) 0.076(8) 0.058(7) -0.029(6) 0.026(5) 0.003(5)
C18 0.064(6) 0.076(7) 0.045(6) -0.004(5) 0.031(5) 0.013(5)
C19 0.046(5) 0.075(7) 0.048(6) -0.001(4) 0.030(4) 0.012(4)
C20 0.039(4) 0.043(5) 0.067(6) 0.000(4) 0.030(4) 0.003(4)
C21 0.037(4) 0.061(6) 0.085(7) -0.009(6) 0.029(4) -0.004(4)
C22 0.036(5) 0.060(6) 0.074(7) -0.006(5) 0.017(5) 0.011(4)
C23 0.041(5) 0.048(5) 0.063(6) 0.009(4) 0.016(4) 0.010(4)
C24 0.045(5) 0.046(5) 0.050(5) -0.006(4) 0.016(4) 0.008(4)
C25 0.042(5) 0.049(5) 0.041(5) 0.009(4) 0.019(4) 0.009(4)
C26 0.054(6) 0.050(5) 0.062(6) 0.016(4) 0.017(5) 0.014(4)
C27 0.087(8) 0.053(6) 0.076(7) 0.022(5) 0.053(6) 0.008(5)
C28 0.060(6) 0.047(5) 0.075(7) 0.015(5) 0.033(5) 0.010(4)
C29 0.044(5) 0.047(5) 0.060(6) 0.004(4) 0.027(4) 0.009(4)
C30 0.091(9) 0.057(6) 0.073(8) -0.006(5) 0.049(7) 0.009(6)
C31 0.137(13) 0.052(6) 0.077(9) -0.006(6) 0.072(9) 0.003(7)
C32 0.144(14) 0.063(8) 0.043(7) -0.010(5) 0.022(8) -0.019(8)
C33 0.108(9) 0.044(6) 0.047(6) -0.012(4) 0.018(6) -0.007(6)
C34 0.063(6) 0.039(5) 0.035(5) 0.004(4) 0.006(4) -0.012(4)
C35 0.047(5) 0.041(5) 0.047(5) 0.007(4) 0.008(4) -0.011(4)
C36 0.060(7) 0.073(7) 0.056(6) 0.006(5) -0.006(5) -0.037(6)
C37 0.037(5) 0.078(8) 0.099(9) -0.007(8) 0.016(5) -0.006(6)
C38 0.024(4) 0.068(7) 0.107(9) 0.023(6) 0.020(5) 0.006(4)
C39 0.034(5) 0.057(6) 0.078(7) 0.011(5) 0.022(4) 0.013(4)
Ru2 0.0322(3) 0.0286(3) 0.0325(3) -0.0001(2) 0.0140(2) 0.0017(2)
N41 0.032(3) 0.025(3) 0.038(3) 0.005(3) 0.007(2) 0.007(3)
N42 0.039(3) 0.028(3) 0.036(4) 0.005(3) 0.019(3) 0.007(3)
N51 0.049(4) 0.032(3) 0.047(4) 0.003(3) 0.027(3) 0.006(3)
N52 0.030(3) 0.033(3) 0.035(3) -0.002(2) 0.007(2) 0.004(2)
N61 0.035(4) 0.048(4) 0.035(4) 0.001(3) 0.008(3) 0.003(3)
N62 0.029(3) 0.040(4) 0.040(4) 0.009(3) 0.014(3) 0.007(3)
C40 0.041(4) 0.046(4) 0.034(4) -0.006(3) 0.023(3) 0.010(3)
C41 0.040(4) 0.048(5) 0.032(4) -0.003(3) 0.017(3) 0.001(4)
C42 0.060(5) 0.053(5) 0.039(5) 0.005(4) 0.025(4) 0.001(4)
C43 0.041(4) 0.051(5) 0.034(4) 0.004(3) 0.016(3) 0.006(4)
C44 0.032(4) 0.036(4) 0.041(4) 0.008(3) 0.016(3) 0.001(3)
C45 0.032(4) 0.041(4) 0.047(5) 0.004(3) 0.018(3) 0.006(3)
C46 0.052(5) 0.058(6) 0.045(5) 0.004(4) 0.024(4) 0.011(4)
C47 0.057(6) 0.074(7) 0.053(6) -0.008(5) 0.025(5) 0.024(5)
C48 0.075(7) 0.054(6) 0.044(5) -0.005(4) 0.035(5) 0.013(5)
C49 0.068(6) 0.042(5) 0.033(4) -0.004(3) 0.030(4) 0.009(4)
C50 0.058(6) 0.043(5) 0.062(6) 0.005(4) 0.031(5) -0.006(4)
C51 0.059(6) 0.057(6) 0.072(7) 0.012(5) 0.035(5) -0.011(5)
C52 0.064(7) 0.039(6) 0.086(8) -0.006(5) 0.030(6) -0.008(4)
C53 0.050(5) 0.042(5) 0.076(7) -0.020(5) 0.031(5) -0.018(4)
C54 0.034(4) 0.029(4) 0.048(5) -0.004(3) 0.014(4) 0.001(3)
C55 0.039(4) 0.041(5) 0.046(5) -0.013(4) 0.014(4) -0.005(3)
C56 0.040(5) 0.055(5) 0.043(5) -0.019(4) 0.009(4) -0.011(4)
C57 0.046(5) 0.069(6) 0.042(5) -0.016(4) 0.013(4) 0.011(4)
C58 0.059(5) 0.066(6) 0.041(5) 0.012(4) 0.018(4) 0.012(5)
C59 0.054(5) 0.049(5) 0.039(5) 0.001(4) 0.018(4) 0.002(4)
C60 0.042(5) 0.066(6) 0.047(5) 0.001(4) 0.018(4) 0.000(4)
C61 0.043(5) 0.103(10) 0.057(6) -0.009(6) 0.022(5) 0.026(6)
C62 0.051(7) 0.101(11) 0.092(9) -0.008(7) 0.022(6) 0.040(7)
C63 0.063(7) 0.049(6) 0.070(7) -0.010(5) 0.007(5) 0.034(5)
C64 0.050(5) 0.037(4) 0.035(4) -0.005(3) 0.004(4) 0.016(4)
C65 0.043(4) 0.029(4) 0.037(5) 0.003(3) 0.000(3) 0.008(3)
C66 0.060(6) 0.037(5) 0.070(7) -0.001(5) 0.002(5) 0.005(4)
C67 0.070(7) 0.047(6) 0.084(8) 0.012(6) 0.019(5) -0.008(5)
C68 0.049(6) 0.069(7) 0.073(7) 0.024(6) 0.020(5) -0.002(5)
C69 0.052(5) 0.042(5) 0.048(5) -0.001(4) 0.021(4) -0.001(4)
Pd1 0.0649(5) 0.1329(9) 0.0465(5) 0.0098(5) 0.0341(4) 0.0146(5)
Pd2 0.0357(3) 0.0287(3) 0.0434(3) -0.0033(2) 0.0072(2) 0.0004(2)
Cl1 0.0506(12) 0.0408(11) 0.0450(12) -0.0045(9) 0.0173(9) -0.0076(9)
Cl2 0.0505(12) 0.0467(12) 0.0552(13) -0.0084(10) 0.0218(10) -0.0088(10)
Cl3 0.0562(13) 0.0432(12) 0.0584(14) -0.0155(10) 0.0141(11) 0.0021(10)
Cl4 0.0431(12) 0.0366(11) 0.0735(16) -0.0089(10) 0.0143(11) -0.0071(9)

loop_
_atom_type_symbol
_atom_type_scat_dispersion_real
_atom_type_scat_dispersion_imag
_atom_type_scat_Cromer_Mann_a1
_atom_type_scat_Cromer_Mann_b1
_atom_type_scat_Cromer_Mann_a2
_atom_type_scat_Cromer_Mann_b2
_atom_type_scat_Cromer_Mann_a3
_atom_type_scat_Cromer_Mann_b3
_atom_type_scat_Cromer_Mann_a4
_atom_type_scat_Cromer_Mann_b4
_atom_type_scat_Cromer_Mann_c
_atom_type_scat_source
C 0.0033 0.0016 2.3100 20.8439 1.0200 10.2075 1.5886 0.5687 0.8650 51.6512 0.2156 'International Tables Vol C 4.2.6.8 and 6.1.1.4'
H 0.0000 0.0000 0.4930 10.5109 0.3229 26.1257 0.1402 3.1424 0.0408 57.7998 0.0030 'International Tables Vol C 4.2.6.8 and 6.1.1.4'
Pd -0.9988 1.0072 19.3319 0.6987 15.5017 7.9893 5.2954 25.2052 0.6058 76.8986 5.2659 'International Tables Vol C 4.2.6.8 and 6.1.1.4'
Ru -1.2594 0.8363 19.2674 0.8085 12.9182 8.4347 4.8634 24.7997 1.5676 94.2928 5.3787 'International Tables Vol C 4.2.6.8 and 6.1.1.4'
Mn 0.3368 0.7283 11.2819 5.3409 7.3573 0.3432 3.0193 17.8674 2.2441 83.7543 1.0896 'International Tables Vol C 4.2.6.8 and 6.1.1.4'
N 0.0061 0.0033 12.2126 0.0057 3.1322 9.8933 2.0125 28.9975 1.1663 0.5826 -11.5290 'International Tables Vol C 4.2.6.8 and 6.1.1.4'
O 0.0106 0.0060 3.0485 13.2771 2.2868 5.7011 1.5463 0.3239 0.8670 32.9089 0.2508 'International Tables Vol C 4.2.6.8 and 6.1.1.4'
Cl 0.1484 0.1585 11.4604 0.0104 7.1964 1.1662 6.2556 18.5194 1.6455 47.7784 -9.5574 'International Tables Vol C 4.2.6.8 and 6.1.1.4'

loop_
_geom_angle_atom_site_label_1
_geom_angle_atom_site_label_2
_geom_angle_atom_site_label_3
_geom_angle
_geom_angle_publ_flag
N11 Ru1 N12 79.7(3) yes
N11 Ru1 N21 96.7(3) yes
N12 Ru1 N21 90.2(2) yes
N11 Ru1 N22 173.2(3) yes
N12 Ru1 N22 95.4(3) yes
N21 Ru1 N22 78.6(3) yes
N11 Ru1 N31 95.6(3) yes
N12 Ru1 N31 172.9(3) yes
N21 Ru1 N31 95.7(3) yes
N22 Ru1 N31 89.7(3) yes
N11 Ru1 N32 88.3(3) yes
N12 Ru1 N32 95.6(3) yes
N21 Ru1 N32 172.9(3) yes
N22 Ru1 N32 96.8(3) yes
N31 Ru1 N32 78.8(3) yes
Ru1 N11 C10 128.9(6) yes
Ru1 N11 C14 115.6(6) yes
C10 N11 C14 115.4(7) yes
Ru1 N12 C15 115.4(6) yes
Ru1 N12 C19 126.5(6) yes
C15 N12 C19 117.9(8) yes
Ru1 N21 C20 125.7(6) yes
Ru1 N21 C24 115.7(6) yes
C20 N21 C24 118.6(8) yes
Ru1 N22 C25 115.6(6) yes
Ru1 N22 C29 125.3(6) yes
C25 N22 C29 119.2(8) yes
Ru1 N31 C30 126.0(8) yes
Ru1 N31 C34 113.4(7) yes
C30 N31 C34 120.5(9) yes
Ru1 N32 C35 116.2(6) yes
Ru1 N32 C39 124.8(6) yes
C35 N32 C39 119.0(8) yes
N11 C10 C11 126.2(9) yes
N11 C10 H101 116.9 no
C11 C10 H101 116.9 no
C10 C11 C12 117.9(9) yes
C10 C11 H111 121.1 no
C12 C11 H111 121.1 no
C11 C12 C13 118.4(9) yes
C11 C12 H121 120.8 no
C13 C12 H121 120.8 no
C12 C13 C14 120.6(9) yes
C12 C13 H131 119.7 no
C14 C13 H131 119.7 no
C13 C14 N11 121.4(8) yes
C13 C14 C15 123.9(8) yes
N11 C14 C15 114.7(8) yes
C14 C15 N12 114.6(7) yes
C14 C15 C16 125.3(9) yes
N12 C15 C16 120.1(9) yes
C15 C16 C17 119.3(10) yes
C15 C16 H161 120.3 no
C17 C16 H161 120.3 no
C16 C17 C18 120.2(9) yes
C16 C17 H171 119.9 no
C18 C17 H171 119.9 no
C17 C18 C19 120.2(10) yes
C17 C18 H181 119.9 no
C19 C18 H181 119.9 no
C18 C19 N12 122.3(10) yes
C18 C19 H191 118.9 no
N12 C19 H191 118.9 no
N21 C20 C21 121.4(9) yes
N21 C20 H201 119.3 no
C21 C20 H201 119.3 no
C20 C21 C22 119.6(9) yes
C20 C21 H211 120.2 no
C22 C21 H211 120.2 no
C21 C22 C23 118.3(8) yes
C21 C22 H221 120.8 no
C23 C22 H221 120.8 no
C22 C23 C24 120.6(9) yes
C22 C23 H231 119.7 no
C24 C23 H231 119.7 no
C23 C24 N21 121.4(9) yes
C23 C24 C25 123.1(9) yes
N21 C24 C25 115.5(8) yes
C24 C25 N22 114.6(7) yes
C24 C25 C26 123.4(8) yes
N22 C25 C26 121.9(9) yes
C25 C26 C27 118.3(9) yes
C25 C26 H261 120.9 no
C27 C26 H261 120.9 no
C26 C27 C28 119.0(9) yes
C26 C27 H271 120.5 no
C28 C27 H271 120.5 no
C27 C28 C29 120.4(10) yes
C27 C28 H281 119.8 no
C29 C28 H281 119.8 no
C28 C29 N22 121.2(9) yes
C28 C29 H291 119.4 no
N22 C29 H291 119.4 no
N31 C30 C31 119.3(13) yes
N31 C30 H301 120.4 no
C31 C30 H301 120.4 no
C30 C31 C32 119.5(12) yes
C30 C31 H311 120.3 no
C32 C31 H311 120.3 no
C31 C32 C33 119.9(11) yes
C31 C32 H321 120.0 no
C33 C32 H321 120.0 no
C32 C33 C34 121.9(13) yes
C32 C33 H331 119.0 no
C34 C33 H331 119.0 no
N31 C34 C33 118.8(11) yes
N31 C34 C35 116.3(8) yes
C33 C34 C35 124.9(10) yes
C34 C35 N32 115.2(8) yes
C34 C35 C36 125.9(10) yes
N32 C35 C36 118.8(10) yes
C35 C36 C37 122.7(11) yes
C35 C36 H361 118.7 no
C37 C36 H361 118.6 no
C36 C37 C38 118.0(10) yes
C36 C37 H371 121.0 no
C38 C37 H371 121.0 no
C37 C38 C39 121.3(11) yes
C37 C38 H381 119.3 no
C39 C38 H381 119.3 no
C38 C39 N32 120.1(11) yes
C38 C39 H391 120.0 no
N32 C39 H391 120.0 no
N41 Ru2 N42 78.1(2) yes
N41 Ru2 N51 96.2(3) yes
N42 Ru2 N51 87.6(3) yes
N41 Ru2 N52 171.5(2) yes
N42 Ru2 N52 94.7(3) yes
N51 Ru2 N52 78.9(3) yes
N41 Ru2 N61 95.5(3) yes
N42 Ru2 N61 172.6(3) yes
N51 Ru2 N61 96.7(3) yes
N52 Ru2 N61 92.0(3) yes
N41 Ru2 N62 87.8(3) yes
N42 Ru2 N62 97.5(3) yes
N51 Ru2 N62 174.1(3) yes
N52 Ru2 N62 97.7(3) yes
N61 Ru2 N62 78.5(3) yes
Ru2 N41 C40 124.6(5) yes
Ru2 N41 C44 115.7(5) yes
C40 N41 C44 119.5(7) yes
Ru2 N42 C45 115.9(5) yes
Ru2 N42 C49 126.6(6) yes
C45 N42 C49 117.4(7) yes
Ru2 N51 C50 126.1(6) yes
Ru2 N51 C54 114.9(5) yes
C50 N51 C54 119.0(8) yes
Ru2 N52 C55 114.2(6) yes
Ru2 N52 C59 126.8(6) yes
C55 N52 C59 118.8(7) yes
Ru2 N61 C60 125.4(7) yes
Ru2 N61 C64 115.1(6) yes
C60 N61 C64 119.5(8) yes
Ru2 N62 C65 115.6(6) yes
Ru2 N62 C69 126.1(6) yes
C65 N62 C69 118.1(7) yes
N41 C40 C41 120.9(7) yes
N41 C40 H401 119.5 no
C41 C40 H401 119.6 no
C40 C41 C42 120.3(7) yes
C40 C41 H411 119.9 no
C42 C41 H411 119.9 no
C41 C42 C43 118.8(8) yes
C41 C42 H421 120.6 no
C43 C42 H421 120.6 no
C42 C43 C44 120.3(8) yes
C42 C43 H431 119.9 no
C44 C43 H431 119.9 no
C43 C44 N41 120.2(8) yes
C43 C44 C45 124.5(7) yes
N41 C44 C45 115.1(7) yes
C44 C45 N42 114.7(7) yes
C44 C45 C46 123.5(8) yes
N42 C45 C46 121.8(8) yes
C45 C46 C47 120.5(9) yes
C45 C46 H461 119.8 no
C47 C46 H461 119.8 no
C46 C47 C48 117.2(8) yes
C46 C47 H471 121.4 no
C48 C47 H471 121.4 no
C47 C48 C49 120.0(8) yes
C47 C48 H481 120.0 no
C49 C48 H481 120.0 no
C48 C49 N42 123.0(8) yes
C48 C49 H491 118.5 no
N42 C49 H491 118.5 no
N51 C50 C51 122.2(10) yes
N51 C50 H501 118.9 no
C51 C50 H501 118.9 no
C50 C51 C52 118.2(10) yes
C50 C51 H511 120.9 no
C52 C51 H511 120.9 no
C51 C52 C53 119.8(9) yes
C51 C52 H521 120.1 no
C53 C52 H521 120.1 no
C52 C53 C54 119.4(9) yes
C52 C53 H531 120.3 no
C54 C53 H531 120.3 no
C53 C54 N51 121.2(8) yes
C53 C54 C55 123.9(8) yes
N51 C54 C55 114.9(7) yes
C54 C55 N52 116.2(7) yes
C54 C55 C56 124.7(8) yes
N52 C55 C56 119.1(9) yes
C55 C56 C57 121.2(8) yes
C55 C56 H561 119.4 no
C57 C56 H561 119.4 no
C56 C57 C58 118.4(8) yes
C56 C57 H571 120.8 no
C58 C57 H571 120.8 no
C57 C58 C59 120.4(9) yes
C57 C58 H581 119.8 no
C59 C58 H581 119.8 no
C58 C59 N52 122.1(9) yes
C58 C59 H591 118.9 no
N52 C59 H591 118.9 no
N61 C60 C61 121.7(10) yes
N61 C60 H601 119.2 no
C61 C60 H601 119.2 no
C60 C61 C62 119.4(10) yes
C60 C61 H611 120.3 no
C62 C61 H611 120.3 no
C61 C62 C63 120.0(10) yes
C61 C62 H621 120.0 no
C63 C62 H621 120.0 no
C62 C63 C64 119.1(11) yes
C62 C63 H631 120.4 no
C64 C63 H631 120.4 no
C63 C64 N61 120.3(10) yes
C63 C64 C65 124.1(9) yes
N61 C64 C65 115.5(7) yes
C64 C65 N62 115.0(7) yes
C64 C65 C66 125.2(8) yes
N62 C65 C66 119.8(9) yes
C65 C66 C67 120.5(9) yes
C65 C66 H661 119.7 no
C67 C66 H661 119.8 no
C66 C67 C68 119.2(10) yes
C66 C67 H671 120.4 no
C68 C67 H671 120.4 no
C67 C68 C69 118.5(10) yes
C67 C68 H681 120.8 no
C69 C68 H681 120.8 no
N62 C69 C68 123.8(9) yes
N62 C69 H691 118.1 no
C68 C69 H691 118.1 no
C1 Pd1 C2 33.2(5) yes
C1 Pd1 C3 176.0(5) yes
C2 Pd1 C3 147.8(4) yes
C1 Pd1 C4 146.5(5) yes
C2 Pd1 C4 176.9(5) yes
C3 Pd1 C4 32.1(4) yes
C1 Pd1 O11 22.3(4) yes
C2 Pd1 O11 55.5(5) yes
C3 Pd1 O11 156.3(4) yes
C4 Pd1 O11 124.3(5) yes
C1 Pd1 O21 58.7(5) yes
C2 Pd1 O21 25.5(4) yes
C3 Pd1 O21 122.5(4) yes
C4 Pd1 O21 154.6(4) yes
O11 Pd1 O21 81.0(4) yes
C1 Pd1 O31 156.3(5) yes
C2 Pd1 O31 123.2(4) yes
C3 Pd1 O31 25.0(3) yes
C4 Pd1 O31 57.0(4) yes
O11 Pd1 O31 178.7(4) yes
C1 Pd1 O41 122.3(5) yes
C2 Pd1 O41 155.5(5) yes
C3 Pd1 O41 56.6(4) yes
C4 Pd1 O41 24.6(4) yes
O11 Pd1 O41 100.0(5) yes
O21 Pd1 O31 97.7(3) yes
O21 Pd1 O41 178.6(4) yes
O31 Pd1 O41 81.4(4) yes
Cl1 Pd2 Cl2 91.85(8) yes
Cl1 Pd2 Cl3 179.31(10) yes
Cl2 Pd2 Cl3 88.64(9) yes
Cl1 Pd2 Cl4 88.27(9) yes
Cl2 Pd2 Cl4 179.72(10) yes
Cl3 Pd2 Cl4 91.25(10) yes
Pd1 C1 C2 78.8(10) yes
C2 C1 O11 129.0(19) yes
Pd1 C1 O12 169.4(15) yes
C2 C1 O12 111.4(17) yes
O11 C1 O12 119.4(19) yes
C1 C2 Pd1 68.0(10) yes
C1 C2 O21 112.8(15) yes
C1 C2 O22 123.2(18) yes
Pd1 C2 O22 168.7(15) yes
O21 C2 O22 124.0(18) yes
Pd1 C3 C4 72.3(7) yes
C4 C3 O31 113.7(11) yes
Pd1 C3 O32 162.7(9) yes
C4 C3 O32 124.9(12) yes
O31 C3 O32 121.3(11) yes
C3 C4 Pd1 75.5(7) yes
C3 C4 O41 118.4(13) yes
C3 C4 O42 116.8(13) yes
Pd1 C4 O42 167.4(11) yes
O41 C4 O42 124.7(14) yes
Pd1 O11 C1 107.4(13) yes
C2 O21 Pd1 109.7(10) yes
C3 O31 Pd1 113.5(7) yes
C4 O41 Pd1 112.2(10) yes

loop_
_geom_bond_atom_site_label_1
_geom_bond_atom_site_label_2
_geom_bond_distance
_geom_bond_publ_flag
Ru1 N11 2.033(7) yes
Ru1 N12 2.045(7) yes
Ru1 N21 2.071(7) yes
Ru1 N22 2.064(7) yes
Ru1 N31 2.066(8) yes
Ru1 N32 2.067(7) yes
N11 C10 1.337(11) yes
N11 C14 1.381(11) yes
N12 C15 1.379(12) yes
N12 C19 1.349(12) yes
N21 C20 1.344(12) yes
N21 C24 1.340(12) yes
N22 C25 1.361(11) yes
N22 C29 1.319(12) yes
N31 C30 1.343(14) yes
N31 C34 1.386(13) yes
N32 C35 1.328(12) yes
N32 C39 1.364(13) yes
C10 C11 1.347(14) yes
C10 H101 1.000 no
C11 C12 1.415(15) yes
C11 H111 1.000 no
C12 C13 1.344(14) yes
C12 H121 1.000 no
C13 C14 1.399(13) yes
C13 H131 1.000 no
C14 C15 1.464(13) yes
C15 C16 1.392(13) yes
C16 C17 1.370(17) yes
C16 H161 1.000 no
C17 C18 1.333(17) yes
C17 H171 1.000 no
C18 C19 1.364(15) yes
C18 H181 1.000 no
C19 H191 1.000 no
C20 C21 1.375(13) yes
C20 H201 1.000 no
C21 C22 1.379(16) yes
C21 H211 1.000 no
C22 C23 1.348(15) yes
C22 H221 1.000 no
C23 C24 1.374(13) yes
C23 H231 1.000 no
C24 C25 1.475(14) yes
C25 C26 1.390(13) yes
C26 C27 1.396(16) yes
C26 H261 1.000 no
C27 C28 1.350(16) yes
C27 H271 1.000 no
C28 C29 1.407(14) yes
C28 H281 1.000 no
C29 H291 1.000 no
C30 C31 1.415(18) yes
C30 H301 1.000 no
C31 C32 1.36(2) yes
C31 H311 1.000 no
C32 C33 1.34(2) yes
C32 H321 1.000 no
C33 C34 1.365(14) yes
C33 H331 1.000 no
C34 C35 1.444(16) yes
C35 C36 1.419(15) yes
C36 C37 1.323(19) yes
C36 H361 1.000 no
C37 C38 1.323(18) yes
C37 H371 1.000 no
C38 C39 1.403(13) yes
C38 H381 1.000 no
C39 H391 1.000 no
Ru2 N41 2.051(6) yes
Ru2 N42 2.057(6) yes
Ru2 N51 2.065(7) yes
Ru2 N52 2.057(6) yes
Ru2 N61 2.072(7) yes
Ru2 N62 2.052(7) yes
N41 C40 1.351(10) yes
N41 C44 1.349(10) yes
N42 C45 1.347(11) yes
N42 C49 1.357(10) yes
N51 C50 1.322(12) yes
N51 C54 1.340(11) yes
N52 C55 1.342(11) yes
N52 C59 1.349(11) yes
N61 C60 1.316(12) yes
N61 C64 1.350(12) yes
N62 C65 1.361(11) yes
N62 C69 1.357(12) yes
C40 C41 1.392(12) yes
C40 H401 1.000 no
C41 C42 1.351(13) yes
C41 H411 1.000 no
C42 C43 1.379(12) yes
C42 H421 1.000 no
C43 C44 1.392(12) yes
C43 H431 1.000 no
C44 C45 1.451(12) yes
C45 C46 1.367(12) yes
C46 C47 1.415(14) yes
C46 H461 1.000 no
C47 C48 1.354(15) yes
C47 H471 1.000 no
C48 C49 1.379(14) yes
C48 H481 1.000 no
C49 H491 1.000 no
C50 C51 1.395(14) yes
C50 H501 1.000 no
C51 C52 1.380(17) yes
C51 H511 1.000 no
C52 C53 1.340(16) yes
C52 H521 1.000 no
C53 C54 1.403(12) yes
C53 H531 1.000 no
C54 C55 1.463(13) yes
C55 C56 1.429(13) yes
C56 C57 1.339(15) yes
C56 H561 1.000 no
C57 C58 1.358(15) yes
C57 H571 1.000 no
C58 C59 1.371(14) yes
C58 H581 1.000 no
C59 H591 1.000 no
C60 C61 1.379(15) yes
C60 H601 1.000 no
C61 C62 1.35(2) yes
C61 H611 1.000 no
C62 C63 1.350(19) yes
C62 H621 1.000 no
C63 C64 1.395(12) yes
C63 H631 1.000 no
C64 C65 1.454(14) yes
C65 C66 1.385(14) yes
C66 C67 1.360(17) yes
C66 H661 1.000 no
C67 C68 1.389(17) yes
C67 H671 1.000 no
C68 C69 1.333(15) yes
C68 H681 1.000 no
C69 H691 1.000 no
Pd1 C1 2.65(2) yes
Pd1 C2 2.802(19) yes
Pd1 C3 2.759(12) yes
Pd1 C4 2.715(15) yes
Pd1 O11 2.133(12) yes
Pd1 O21 2.096(9) yes
Pd1 O31 1.996(8) yes
Pd1 O41 2.007(10) yes
Pd2 Cl1 2.294(2) yes
Pd2 Cl2 2.301(2) yes
Pd2 Cl3 2.285(2) yes
Pd2 Cl4 2.308(2) yes
C1 C2 1.56(2) yes
C1 O11 1.055(19) yes
C1 O12 1.34(2) yes
C2 O21 1.281(19) yes
C2 O22 1.13(2) yes
C3 C4 1.515(19) yes
C3 O31 1.269(14) yes
C3 O32 1.229(15) yes
C4 O41 1.221(17) yes
C4 O42 1.239(18) yes
